data_7708197
loop_
_publ_author_name
'Vr\'ana, Jan'
'N\<emec, Vlastimil'
'Samsonov, Maksim Andreevich'
'R\%u\<zi\<cka, Ale\<s'

_publ_section_title
;
 On the edge of the steric repulsion and reactivity of bulky anilines; a
 case study of chloro(imino)phosphine synthesis
;
_journal_name_full 'Dalton Transactions'
_journal_paper_doi 10.1039/D1DT02445K
_journal_year 2021
_chemical_formula_moiety 'C41 H35 N'
_chemical_formula_sum 'C41 H35 N'
_chemical_formula_weight 541.70
_space_group_crystal_system monoclinic
_space_group_IT_number 14
_space_group_name_Hall '-P 2yn'
_space_group_name_H-M_alt 'P 1 21/n 1'
_atom_sites_solution_hydrogens geom
_audit_creation_method SHELXL-2017/1
_audit_update_record
;
2021-06-02 deposited with the CCDC.	2021-09-03 downloaded from the CCDC.
;
_cell_angle_alpha 90
_cell_angle_beta 98.517(9)
_cell_angle_gamma 90
_cell_formula_units_Z 4
_cell_length_a 12.889(3)
_cell_length_b 16.963(4)
_cell_length_c 13.963(4)
_cell_measurement_reflns_used 46616
_cell_measurement_temperature 150(2)
_cell_measurement_theta_max 27.5
_cell_measurement_theta_min 1
_cell_volume 3019.1(13)
_computing_cell_refinement 'APEX3 v2016.9-0 (Bruker AXS)'
_computing_data_collection 'Bruker Instrument Service vV6.2.3'
_computing_data_reduction 'SAINT V8.37A (Bruker AXS Inc., 2015)'
_computing_molecular_graphics 'Bruker SHELXTL'
_computing_publication_material 'Bruker SHELXTL'
_computing_structure_refinement 'SHELXL-2017/1 (Sheldrick, 2017)'
_computing_structure_solution 'XT, VERSION 2014/5'
_diffrn_ambient_temperature 150(2)
_diffrn_detector_area_resol_mean 10.4167
_diffrn_measured_fraction_theta_full 0.999
_diffrn_measured_fraction_theta_max 0.999
_diffrn_measurement_device_type 'Bruker D8 - Venture'
_diffrn_measurement_method '\f and \w scans to fill the Ewald sphere'
_diffrn_radiation_type MoK\a
_diffrn_radiation_wavelength 0.71073
_diffrn_reflns_av_R_equivalents 0.1347
_diffrn_reflns_av_unetI/netI 0.0770
_diffrn_reflns_Laue_measured_fraction_full 0.999
_diffrn_reflns_Laue_measured_fraction_max 0.999
_diffrn_reflns_limit_h_max 16
_diffrn_reflns_limit_h_min -16
_diffrn_reflns_limit_k_max 22
_diffrn_reflns_limit_k_min -22
_diffrn_reflns_limit_l_max 18
_diffrn_reflns_limit_l_min -17
_diffrn_reflns_number 46616
_diffrn_reflns_point_group_measured_fraction_full 0.999
_diffrn_reflns_point_group_measured_fraction_max 0.999
_diffrn_reflns_theta_full 25.242
_diffrn_reflns_theta_max 27.557
_diffrn_reflns_theta_min 2.329
_diffrn_source 'sealed X-ray tube'
_exptl_absorpt_coefficient_mu 0.068
_exptl_absorpt_correction_T_max 0.7456
_exptl_absorpt_correction_T_min 0.6904
_exptl_absorpt_correction_type multi-scan
_exptl_absorpt_process_details
;
SADABS-2016/2 - Bruker AXS area detector
scaling and absorption correction
;
_exptl_crystal_colour colourless
_exptl_crystal_density_diffrn 1.192
_exptl_crystal_description block
_exptl_crystal_F_000 1152
_exptl_crystal_size_max 0.311
_exptl_crystal_size_mid 0.161
_exptl_crystal_size_min 0.097
_refine_diff_density_max 0.222
_refine_diff_density_min -0.269
_refine_diff_density_rms 0.053
_refine_ls_extinction_method none
_refine_ls_goodness_of_fit_ref 1.042
_refine_ls_hydrogen_treatment constr
_refine_ls_matrix_type full
_refine_ls_number_parameters 381
_refine_ls_number_reflns 6975
_refine_ls_number_restraints 0
_refine_ls_restrained_S_all 1.042
_refine_ls_R_factor_all 0.1236
_refine_ls_R_factor_gt 0.0594
_refine_ls_shift/su_max 0.000
_refine_ls_shift/su_mean 0.000
_refine_ls_structure_factor_coef Fsqd
_refine_ls_weighting_details 'w=1/[\s^2^(Fo^2^)+(0.0458P)^2^+0.9146P] where P=(Fo^2^+2Fc^2^)/3'
_refine_ls_weighting_scheme calc
_refine_ls_wR_factor_gt 0.1068
_refine_ls_wR_factor_ref 0.1293
_reflns_Friedel_coverage 0.000
_reflns_number_gt 4208
_reflns_number_total 6975
_reflns_threshold_expression 'I > 2\s(I)'
_cod_data_source_file d1dt02445k2.cif
_cod_data_source_block jvr180423N1
_cod_original_cell_volume 3019.3(14)
_cod_original_sg_symbol_H-M 'P 21/n'
_cod_database_code 7708197
_shelx_shelxl_version_number 2017/1
_shelx_space_group_comment
;
The symmetry employed for this shelxl refinement is uniquely defined
by the following loop, which should always be used as a source of
symmetry information in preference to the above space-group names.
They are only intended as comments.
;
_exptl_absorpt_special_details
;
The ratio of minimum to maximum
apparent transmission was 0.926
;

loop_
_space_group_symop_operation_xyz
'x, y, z'
'-x+1/2, y+1/2, -z+1/2'
'-x, -y, -z'
'x-1/2, -y-1/2, z-1/2'

loop_
_atom_site_label
_atom_site_type_symbol
_atom_site_fract_x
_atom_site_fract_y
_atom_site_fract_z
_atom_site_U_iso_or_equiv
_atom_site_adp_type
_atom_site_occupancy
_atom_site_site_symmetry_order
_atom_site_calc_flag
_atom_site_refinement_flags_posn
_atom_site_refinement_flags_adp
_atom_site_refinement_flags_occupancy
_atom_site_disorder_assembly
_atom_site_disorder_group
N1 N 0.37080(11) 0.50505(8) 0.56777(10) 0.0188(3) Uani 1 1 d . . . . .
C1 C 0.31054(13) 0.56279(10) 0.51100(13) 0.0176(4) Uani 1 1 d . . . . .
C2 C 0.25639(14) 0.54260(10) 0.41949(13) 0.0196(4) Uani 1 1 d . . . . .
C3 C 0.20422(14) 0.60134(11) 0.36214(13) 0.0212(4) Uani 1 1 d . . . . .
H3 H 0.166505 0.587665 0.300701 0.025 Uiso 1 1 calc R U . . .
C4 C 0.20550(14) 0.67958(11) 0.39189(14) 0.0221(4) Uani 1 1 d . . . . .
C5 C 0.26212(14) 0.69828(11) 0.48134(13) 0.0201(4) Uani 1 1 d . . . . .
H5 H 0.264449 0.751594 0.502378 0.024 Uiso 1 1 calc R U . . .
C9 C 0.38519(17) 0.60811(11) 0.80371(14) 0.0299(5) Uani 1 1 d . . . . .
H9 H 0.457264 0.596070 0.804312 0.036 Uiso 1 1 calc R U . . .
C8 C 0.33010(15) 0.64709(11) 0.72445(13) 0.0215(4) Uani 1 1 d . . . . .
C7 C 0.38386(14) 0.66309(10) 0.63655(12) 0.0186(4) Uani 1 1 d . . . . .
H7 H 0.445112 0.626307 0.642572 0.022 Uiso 1 1 calc R U . . .
C6 C 0.31552(13) 0.64146(11) 0.54114(13) 0.0182(4) Uani 1 1 d . . . . .
C10 C 0.3367(2) 0.58669(13) 0.88141(16) 0.0416(6) Uani 1 1 d . . . . .
H10 H 0.375451 0.559737 0.934740 0.050 Uiso 1 1 calc R U . . .
C11 C 0.2324(2) 0.60419(13) 0.88217(17) 0.0459(6) Uani 1 1 d . . . . .
H11 H 0.198558 0.588125 0.934962 0.055 Uiso 1 1 calc R U . . .
C12 C 0.17738(19) 0.64523(13) 0.80559(17) 0.0406(6) Uani 1 1 d . . . . .
H12 H 0.106165 0.659142 0.806653 0.049 Uiso 1 1 calc R U . . .
C13 C 0.22603(16) 0.66618(12) 0.72708(15) 0.0288(5) Uani 1 1 d . . . . .
H13 H 0.187467 0.694000 0.674403 0.035 Uiso 1 1 calc R U . . .
C14 C 0.42984(14) 0.74550(11) 0.63289(13) 0.0199(4) Uani 1 1 d . . . . .
C15 C 0.39340(15) 0.81099(11) 0.67652(15) 0.0279(5) Uani 1 1 d . . . . .
H15 H 0.336197 0.806030 0.711889 0.033 Uiso 1 1 calc R U . . .
C16 C 0.44020(17) 0.88412(12) 0.66880(16) 0.0347(5) Uani 1 1 d . . . . .
H16 H 0.414064 0.928837 0.698520 0.042 Uiso 1 1 calc R U . . .
C17 C 0.52342(17) 0.89265(13) 0.61900(15) 0.0360(5) Uani 1 1 d . . . . .
H17 H 0.555062 0.942792 0.614179 0.043 Uiso 1 1 calc R U . . .
C18 C 0.56048(17) 0.82758(14) 0.57609(16) 0.0378(6) Uani 1 1 d . . . . .
H18 H 0.618564 0.832573 0.541841 0.045 Uiso 1 1 calc R U . . .
C19 C 0.51370(16) 0.75525(12) 0.58261(15) 0.0302(5) Uani 1 1 d . . . . .
H19 H 0.539613 0.710978 0.551852 0.036 Uiso 1 1 calc R U . . .
C20 C 0.25849(14) 0.45706(10) 0.38553(13) 0.0211(4) Uani 1 1 d . . . . .
H20 H 0.330029 0.436644 0.411096 0.025 Uiso 1 1 calc R U . . .
C21 C 0.18189(14) 0.40653(10) 0.43161(13) 0.0204(4) Uani 1 1 d . . . . .
C35 C 0.40328(14) 0.40716(10) 0.68899(13) 0.0221(4) Uani 1 1 d . . . . .
C34 C 0.33321(14) 0.46639(10) 0.63337(13) 0.0198(4) Uani 1 1 d . . . . .
C33 C 0.15280(16) 0.74266(11) 0.32578(15) 0.0308(5) Uani 1 1 d . . . . .
H33A H 0.197380 0.756169 0.277106 0.046 Uiso 1 1 calc R U . . .
H33B H 0.141754 0.789632 0.363864 0.046 Uiso 1 1 calc R U . . .
H33C H 0.084992 0.723172 0.293402 0.046 Uiso 1 1 calc R U . . .
C32 C 0.16446(17) 0.41117(12) 0.22002(15) 0.0312(5) Uani 1 1 d . . . . .
H32 H 0.110545 0.388302 0.250517 0.037 Uiso 1 1 calc R U . . .
C31 C 0.15948(19) 0.40576(13) 0.11989(16) 0.0400(6) Uani 1 1 d . . . . .
H31 H 0.102532 0.378874 0.082801 0.048 Uiso 1 1 calc R U . . .
C30 C 0.2360(2) 0.43888(13) 0.07449(16) 0.0438(6) Uani 1 1 d . . . . .
H30 H 0.231893 0.435598 0.006112 0.053 Uiso 1 1 calc R U . . .
C29 C 0.3189(2) 0.47697(14) 0.12886(16) 0.0457(6) Uani 1 1 d . . . . .
H29 H 0.372301 0.500014 0.097902 0.055 Uiso 1 1 calc R U . . .
C28 C 0.32462(18) 0.48183(13) 0.22833(15) 0.0370(5) Uani 1 1 d . . . . .
H28 H 0.382655 0.507764 0.265058 0.044 Uiso 1 1 calc R U . . .
C27 C 0.24718(15) 0.44951(11) 0.27549(14) 0.0245(4) Uani 1 1 d . . . . .
C26 C 0.21624(15) 0.33728(11) 0.47868(15) 0.0269(5) Uani 1 1 d . . . . .
H26 H 0.286736 0.320723 0.479250 0.032 Uiso 1 1 calc R U . . .
C25 C 0.14932(17) 0.29188(12) 0.52487(16) 0.0330(5) Uani 1 1 d . . . . .
H25 H 0.174469 0.245106 0.557842 0.040 Uiso 1 1 calc R U . . .
C24 C 0.04670(17) 0.31433(12) 0.52312(16) 0.0339(5) Uani 1 1 d . . . . .
H24 H 0.000786 0.283253 0.554881 0.041 Uiso 1 1 calc R U . . .
C23 C 0.01060(16) 0.38233(12) 0.47495(15) 0.0318(5) Uani 1 1 d . . . . .
H23 H -0.060597 0.397680 0.472726 0.038 Uiso 1 1 calc R U . . .
C22 C 0.07785(15) 0.42811(11) 0.42996(14) 0.0266(5) Uani 1 1 d . . . . .
H22 H 0.052448 0.475022 0.397448 0.032 Uiso 1 1 calc R U . . .
C36 C 0.48289(15) 0.37194(11) 0.64752(15) 0.0274(5) Uani 1 1 d . . . . .
H36 H 0.492952 0.386170 0.583738 0.033 Uiso 1 1 calc R U . . .
C37 C 0.54788(16) 0.31628(13) 0.69796(17) 0.0368(5) Uani 1 1 d . . . . .
H37 H 0.600718 0.291304 0.668026 0.044 Uiso 1 1 calc R U . . .
C38 C 0.53600(18) 0.29707(13) 0.79154(18) 0.0433(6) Uani 1 1 d . . . . .
H38 H 0.581670 0.259754 0.826680 0.052 Uiso 1 1 calc R U . . .
C39 C 0.45783(19) 0.33202(13) 0.83418(17) 0.0418(6) Uani 1 1 d . . . . .
H39 H 0.450001 0.319066 0.898918 0.050 Uiso 1 1 calc R U . . .
C40 C 0.39065(17) 0.38600(12) 0.78281(15) 0.0323(5) Uani 1 1 d . . . . .
H40 H 0.335573 0.408726 0.811867 0.039 Uiso 1 1 calc R U . . .
C41 C 0.22395(14) 0.47444(11) 0.65786(14) 0.0248(4) Uani 1 1 d . . . . .
H41A H 0.183785 0.511150 0.612456 0.037 Uiso 1 1 calc R U . . .
H41B H 0.227346 0.494622 0.724010 0.037 Uiso 1 1 calc R U . . .
H41C H 0.189499 0.422791 0.653058 0.037 Uiso 1 1 calc R U . . .

loop_
_atom_site_aniso_label
_atom_site_aniso_U_11
_atom_site_aniso_U_22
_atom_site_aniso_U_33
_atom_site_aniso_U_23
_atom_site_aniso_U_13
_atom_site_aniso_U_12
N1 0.0224(8) 0.0171(8) 0.0160(8) -0.0020(6) -0.0003(6) -0.0011(6)
C1 0.0186(9) 0.0185(9) 0.0160(9) 0.0021(8) 0.0035(7) -0.0023(7)
C2 0.0205(9) 0.0206(10) 0.0175(10) -0.0007(8) 0.0023(7) -0.0034(8)
C3 0.0232(10) 0.0228(10) 0.0162(10) -0.0010(8) -0.0021(8) -0.0050(8)
C4 0.0216(9) 0.0207(10) 0.0227(10) 0.0037(8) -0.0013(8) -0.0037(8)
C5 0.0223(9) 0.0175(9) 0.0196(10) -0.0018(8) 0.0004(8) -0.0033(8)
C9 0.0431(12) 0.0259(11) 0.0199(11) 0.0012(9) 0.0026(9) 0.0006(9)
C8 0.0291(10) 0.0171(9) 0.0179(10) -0.0032(8) 0.0020(8) -0.0047(8)
C7 0.0199(9) 0.0184(9) 0.0165(9) -0.0017(7) -0.0001(7) 0.0003(7)
C6 0.0177(9) 0.0214(10) 0.0159(9) -0.0007(8) 0.0036(7) -0.0034(7)
C10 0.0780(18) 0.0257(12) 0.0225(12) 0.0021(9) 0.0120(12) 0.0032(12)
C11 0.0845(19) 0.0253(12) 0.0357(14) -0.0056(10) 0.0345(13) -0.0062(12)
C12 0.0458(14) 0.0339(13) 0.0479(15) -0.0101(11) 0.0265(12) -0.0069(11)
C13 0.0339(12) 0.0247(11) 0.0294(12) -0.0034(9) 0.0094(9) -0.0042(9)
C14 0.0191(9) 0.0234(10) 0.0152(9) -0.0001(8) -0.0035(8) -0.0033(8)
C15 0.0258(10) 0.0244(10) 0.0334(12) -0.0028(9) 0.0040(9) -0.0016(9)
C16 0.0408(13) 0.0214(11) 0.0405(13) -0.0037(10) 0.0012(10) -0.0015(9)
C17 0.0423(13) 0.0298(12) 0.0333(13) 0.0062(10) -0.0034(10) -0.0161(10)
C18 0.0372(12) 0.0447(14) 0.0329(13) -0.0001(11) 0.0101(10) -0.0167(11)
C19 0.0331(11) 0.0335(12) 0.0255(11) -0.0058(9) 0.0088(9) -0.0083(9)
C20 0.0242(10) 0.0191(10) 0.0190(10) -0.0013(8) 0.0000(8) -0.0001(8)
C21 0.0236(10) 0.0174(9) 0.0189(10) -0.0042(8) -0.0013(8) -0.0022(8)
C35 0.0259(10) 0.0164(9) 0.0231(11) -0.0004(8) 0.0003(8) -0.0037(8)
C34 0.0250(10) 0.0156(9) 0.0181(10) -0.0038(8) 0.0010(8) -0.0018(8)
C33 0.0339(11) 0.0240(11) 0.0306(12) 0.0041(9) -0.0082(9) -0.0031(9)
C32 0.0375(12) 0.0259(11) 0.0282(12) -0.0049(9) -0.0022(9) -0.0002(9)
C31 0.0535(15) 0.0323(13) 0.0290(12) -0.0087(10) -0.0110(11) 0.0050(11)
C30 0.0774(18) 0.0331(13) 0.0197(12) -0.0019(10) 0.0029(12) 0.0117(12)
C29 0.0695(17) 0.0419(14) 0.0283(13) -0.0005(11) 0.0160(12) -0.0065(13)
C28 0.0506(14) 0.0351(13) 0.0254(12) -0.0057(10) 0.0058(10) -0.0109(11)
C27 0.0341(11) 0.0180(10) 0.0201(10) -0.0030(8) 0.0001(9) 0.0021(8)
C26 0.0260(10) 0.0203(10) 0.0334(12) -0.0019(9) 0.0010(9) 0.0020(8)
C25 0.0408(13) 0.0201(11) 0.0370(13) 0.0039(9) 0.0027(10) -0.0020(9)
C24 0.0366(12) 0.0287(12) 0.0374(13) -0.0026(10) 0.0084(10) -0.0115(10)
C23 0.0246(10) 0.0321(12) 0.0388(13) -0.0050(10) 0.0048(9) -0.0042(9)
C22 0.0270(10) 0.0204(10) 0.0306(11) -0.0012(9) -0.0018(9) 0.0005(8)
C36 0.0264(10) 0.0254(11) 0.0296(12) 0.0012(9) 0.0016(9) -0.0010(8)
C37 0.0301(12) 0.0312(12) 0.0493(15) 0.0049(11) 0.0070(11) 0.0051(10)
C38 0.0431(14) 0.0335(13) 0.0494(15) 0.0118(11) -0.0056(12) 0.0096(11)
C39 0.0594(15) 0.0334(13) 0.0311(13) 0.0119(10) 0.0018(11) 0.0075(11)
C40 0.0414(12) 0.0283(11) 0.0278(12) 0.0054(9) 0.0066(10) 0.0049(10)
C41 0.0256(10) 0.0231(10) 0.0261(11) 0.0003(8) 0.0057(8) -0.0031(8)

loop_
_atom_type_symbol
_atom_type_description
_atom_type_scat_dispersion_real
_atom_type_scat_dispersion_imag
_atom_type_scat_source
C C 0.0033 0.0016 'International Tables Vol C Tables 4.2.6.8 and 6.1.1.4'
H H 0.0000 0.0000 'International Tables Vol C Tables 4.2.6.8 and 6.1.1.4'
N N 0.0061 0.0033 'International Tables Vol C Tables 4.2.6.8 and 6.1.1.4'

loop_
_geom_angle_atom_site_label_1
_geom_angle_atom_site_label_2
_geom_angle_atom_site_label_3
_geom_angle
_geom_angle_site_symmetry_1
_geom_angle_site_symmetry_3
_geom_angle_publ_flag
C34 N1 C1 121.38(16) . . ?
C6 C1 C2 120.07(16) . . ?
C6 C1 N1 119.63(15) . . ?
C2 C1 N1 119.84(16) . . ?
C3 C2 C1 118.87(16) . . ?
C3 C2 C20 122.14(16) . . ?
C1 C2 C20 118.98(15) . . ?
C2 C3 C4 121.98(17) . . ?
C2 C3 H3 119.0 . . ?
C4 C3 H3 119.0 . . ?
C5 C4 C3 117.97(16) . . ?
C5 C4 C33 121.23(17) . . ?
C3 C4 C33 120.68(17) . . ?
C4 C5 C6 122.04(17) . . ?
C4 C5 H5 119.0 . . ?
C6 C5 H5 119.0 . . ?
C10 C9 C8 121.0(2) . . ?
C10 C9 H9 119.5 . . ?
C8 C9 H9 119.5 . . ?
C13 C8 C9 118.18(19) . . ?
C13 C8 C7 122.57(17) . . ?
C9 C8 C7 119.16(17) . . ?
C8 C7 C14 114.67(15) . . ?
C8 C7 C6 112.83(14) . . ?
C14 C7 C6 111.59(14) . . ?
C8 C7 H7 105.6 . . ?
C14 C7 H7 105.6 . . ?
C6 C7 H7 105.6 . . ?
C5 C6 C1 119.00(16) . . ?
C5 C6 C7 121.84(16) . . ?
C1 C6 C7 119.09(15) . . ?
C9 C10 C11 120.4(2) . . ?
C9 C10 H10 119.8 . . ?
C11 C10 H10 119.8 . . ?
C10 C11 C12 119.5(2) . . ?
C10 C11 H11 120.3 . . ?
C12 C11 H11 120.3 . . ?
C11 C12 C13 120.1(2) . . ?
C11 C12 H12 120.0 . . ?
C13 C12 H12 120.0 . . ?
C8 C13 C12 120.9(2) . . ?
C8 C13 H13 119.5 . . ?
C12 C13 H13 119.5 . . ?
C15 C14 C19 118.00(18) . . ?
C15 C14 C7 124.33(17) . . ?
C19 C14 C7 117.67(17) . . ?
C14 C15 C16 120.22(19) . . ?
C14 C15 H15 119.9 . . ?
C16 C15 H15 119.9 . . ?
C17 C16 C15 121.0(2) . . ?
C17 C16 H16 119.5 . . ?
C15 C16 H16 119.5 . . ?
C16 C17 C18 119.0(2) . . ?
C16 C17 H17 120.5 . . ?
C18 C17 H17 120.5 . . ?
C17 C18 C19 120.2(2) . . ?
C17 C18 H18 119.9 . . ?
C19 C18 H18 119.9 . . ?
C18 C19 C14 121.5(2) . . ?
C18 C19 H19 119.2 . . ?
C14 C19 H19 119.2 . . ?
C21 C20 C27 114.04(15) . . ?
C21 C20 C2 111.19(15) . . ?
C27 C20 C2 112.85(15) . . ?
C21 C20 H20 106.0 . . ?
C27 C20 H20 106.0 . . ?
C2 C20 H20 106.0 . . ?
C26 C21 C22 118.14(18) . . ?
C26 C21 C20 119.77(16) . . ?
C22 C21 C20 122.07(16) . . ?
C36 C35 C40 118.64(18) . . ?
C36 C35 C34 120.13(17) . . ?
C40 C35 C34 121.23(18) . . ?
N1 C34 C35 117.03(17) . . ?
N1 C34 C41 125.68(16) . . ?
C35 C34 C41 117.28(16) . . ?
C4 C33 H33A 109.5 . . ?
C4 C33 H33B 109.5 . . ?
H33A C33 H33B 109.5 . . ?
C4 C33 H33C 109.5 . . ?
H33A C33 H33C 109.5 . . ?
H33B C33 H33C 109.5 . . ?
C27 C32 C31 120.7(2) . . ?
C27 C32 H32 119.7 . . ?
C31 C32 H32 119.7 . . ?
C30 C31 C32 120.6(2) . . ?
C30 C31 H31 119.7 . . ?
C32 C31 H31 119.7 . . ?
C31 C30 C29 119.4(2) . . ?
C31 C30 H30 120.3 . . ?
C29 C30 H30 120.3 . . ?
C30 C29 C28 120.3(2) . . ?
C30 C29 H29 119.9 . . ?
C28 C29 H29 119.9 . . ?
C29 C28 C27 121.2(2) . . ?
C29 C28 H28 119.4 . . ?
C27 C28 H28 119.4 . . ?
C32 C27 C28 117.95(19) . . ?
C32 C27 C20 123.60(19) . . ?
C28 C27 C20 118.44(17) . . ?
C25 C26 C21 120.99(18) . . ?
C25 C26 H26 119.5 . . ?
C21 C26 H26 119.5 . . ?
C24 C25 C26 120.15(19) . . ?
C24 C25 H25 119.9 . . ?
C26 C25 H25 119.9 . . ?
C25 C24 C23 119.6(2) . . ?
C25 C24 H24 120.2 . . ?
C23 C24 H24 120.2 . . ?
C24 C23 C22 120.14(19) . . ?
C24 C23 H23 119.9 . . ?
C22 C23 H23 119.9 . . ?
C23 C22 C21 120.93(18) . . ?
C23 C22 H22 119.5 . . ?
C21 C22 H22 119.5 . . ?
C37 C36 C35 120.8(2) . . ?
C37 C36 H36 119.6 . . ?
C35 C36 H36 119.6 . . ?
C38 C37 C36 120.0(2) . . ?
C38 C37 H37 120.0 . . ?
C36 C37 H37 120.0 . . ?
C37 C38 C39 120.0(2) . . ?
C37 C38 H38 120.0 . . ?
C39 C38 H38 120.0 . . ?
C38 C39 C40 120.1(2) . . ?
C38 C39 H39 119.9 . . ?
C40 C39 H39 119.9 . . ?
C39 C40 C35 120.5(2) . . ?
C39 C40 H40 119.8 . . ?
C35 C40 H40 119.8 . . ?
C34 C41 H41A 109.5 . . ?
C34 C41 H41B 109.5 . . ?
H41A C41 H41B 109.5 . . ?
C34 C41 H41C 109.5 . . ?
H41A C41 H41C 109.5 . . ?
H41B C41 H41C 109.5 . . ?

loop_
_geom_bond_atom_site_label_1
_geom_bond_atom_site_label_2
_geom_bond_distance
_geom_bond_site_symmetry_2
_geom_bond_publ_flag
N1 C34 1.279(2) . ?
N1 C1 1.417(2) . ?
C1 C6 1.398(2) . ?
C1 C2 1.405(2) . ?
C2 C3 1.388(2) . ?
C2 C20 1.528(3) . ?
C3 C4 1.390(3) . ?
C3 H3 0.9500 . ?
C4 C5 1.387(2) . ?
C4 C33 1.508(3) . ?
C5 C6 1.389(2) . ?
C5 H5 0.9500 . ?
C9 C10 1.378(3) . ?
C9 C8 1.390(3) . ?
C9 H9 0.9500 . ?
C8 C13 1.386(3) . ?
C8 C7 1.520(3) . ?
C7 C14 1.522(2) . ?
C7 C6 1.529(2) . ?
C7 H7 1.0000 . ?
C10 C11 1.379(3) . ?
C10 H10 0.9500 . ?
C11 C12 1.380(3) . ?
C11 H11 0.9500 . ?
C12 C13 1.387(3) . ?
C12 H12 0.9500 . ?
C13 H13 0.9500 . ?
C14 C15 1.382(3) . ?
C14 C19 1.383(3) . ?
C15 C16 1.391(3) . ?
C15 H15 0.9500 . ?
C16 C17 1.370(3) . ?
C16 H16 0.9500 . ?
C17 C18 1.375(3) . ?
C17 H17 0.9500 . ?
C18 C19 1.376(3) . ?
C18 H18 0.9500 . ?
C19 H19 0.9500 . ?
C20 C21 1.520(3) . ?
C20 C27 1.527(3) . ?
C20 H20 1.0000 . ?
C21 C26 1.386(3) . ?
C21 C22 1.387(3) . ?
C35 C36 1.386(3) . ?
C35 C40 1.391(3) . ?
C35 C34 1.490(3) . ?
C34 C41 1.504(3) . ?
C33 H33A 0.9800 . ?
C33 H33B 0.9800 . ?
C33 H33C 0.9800 . ?
C32 C27 1.384(3) . ?
C32 C31 1.393(3) . ?
C32 H32 0.9500 . ?
C31 C30 1.369(3) . ?
C31 H31 0.9500 . ?
C30 C29 1.376(3) . ?
C30 H30 0.9500 . ?
C29 C28 1.382(3) . ?
C29 H29 0.9500 . ?
C28 C27 1.388(3) . ?
C28 H28 0.9500 . ?
C26 C25 1.385(3) . ?
C26 H26 0.9500 . ?
C25 C24 1.373(3) . ?
C25 H25 0.9500 . ?
C24 C23 1.381(3) . ?
C24 H24 0.9500 . ?
C23 C22 1.382(3) . ?
C23 H23 0.9500 . ?
C22 H22 0.9500 . ?
C36 C37 1.384(3) . ?
C36 H36 0.9500 . ?
C37 C38 1.377(3) . ?
C37 H37 0.9500 . ?
C38 C39 1.378(3) . ?
C38 H38 0.9500 . ?
C39 C40 1.385(3) . ?
C39 H39 0.9500 . ?
C40 H40 0.9500 . ?
C41 H41A 0.9800 . ?
C41 H41B 0.9800 . ?
C41 H41C 0.9800 . ?
